data_8106963
loop_
_publ_author_name
'Wang, Yu-Xian'
'Wang, Lu-Yao'
'Guo, Xiao-Long'
'Li, Lu'

_publ_section_title
;
 Crystal structure of
 3-ferrocenylsulfonyl-2-(4-methoxyphenyl)-3H-imidazo[4,5-b]pyridine,
 C23H19FeN3O3S
;
_journal_issue 2
_journal_name_full 'Zeitschrift f\"ur Kristallographie - New Crystal Structures'
_journal_page_first 641
_journal_page_last 643
_journal_paper_doi 10.1515/ncrs-2015-0223
_journal_volume 231
_journal_year 2016
_chemical_formula_sum 'C23 H19 Fe N3 O3 S'
_chemical_formula_weight 473.32
_space_group_IT_number 14
_space_group_name_Hall '-P 2yn'
_space_group_name_H-M_alt 'P 1 21/n 1'
_symmetry_cell_setting monoclinic
_symmetry_space_group_name_H-M 'P 1 21/n 1'
_atom_sites_solution_hydrogens geom
_atom_sites_solution_primary direct
_atom_sites_solution_secondary difmap
_cell_angle_alpha 90.00
_cell_angle_beta 92.499(2)
_cell_angle_gamma 90.00
_cell_formula_units_Z 4
_cell_length_a 13.1372(6)
_cell_length_b 9.6866(5)
_cell_length_c 15.9700(8)
_cell_measurement_reflns_used 9491
_cell_measurement_temperature 296(2)
_cell_measurement_theta_max 28.04
_cell_measurement_theta_min 2.46
_cell_volume 2030.33(17)
_computing_cell_refinement '<i>APEX2</i> and <i>SAINT</i> (Bruker 2007)'
_computing_data_collection '<i>APEX2</i> (Bruker 2007)'
_computing_data_reduction <i>SAINT</i>
_computing_molecular_graphics 'Bruker SHELXTL'
_computing_publication_material 'Bruker SHELXTL'
_computing_structure_refinement 'SHELXL-97 (Sheldrick, 1997)'
_computing_structure_solution 'SHELXS-97 (Sheldrick, 1990)'
_diffrn_ambient_temperature 296(2)
_diffrn_measured_fraction_theta_full 0.983
_diffrn_measured_fraction_theta_max 0.983
_diffrn_measurement_device_type 'Bruker APEXII CCD area detector'
_diffrn_measurement_method 'phi and omega scans'
_diffrn_radiation_monochromator graphite
_diffrn_radiation_source 'fine-focus sealed tube'
_diffrn_radiation_type MoK\a
_diffrn_radiation_wavelength 0.71073
_diffrn_reflns_av_R_equivalents 0.0202
_diffrn_reflns_av_sigmaI/netI 0.0196
_diffrn_reflns_limit_h_max 17
_diffrn_reflns_limit_h_min -17
_diffrn_reflns_limit_k_max 12
_diffrn_reflns_limit_k_min -12
_diffrn_reflns_limit_l_max 18
_diffrn_reflns_limit_l_min -21
_diffrn_reflns_number 15379
_diffrn_reflns_theta_full 28.04
_diffrn_reflns_theta_max 28.04
_diffrn_reflns_theta_min 2.05
_exptl_absorpt_coefficient_mu 0.878
_exptl_absorpt_correction_T_max 0.7456
_exptl_absorpt_correction_T_min 0.6249
_exptl_absorpt_correction_type multi-scan
_exptl_absorpt_process_details '<i>SADABS</i> (Bruker, 2007)'
_exptl_crystal_colour Red
_exptl_crystal_density_diffrn 1.548
_exptl_crystal_density_method 'not measured'
_exptl_crystal_description Block
_exptl_crystal_F_000 976
_exptl_crystal_size_max 0.40
_exptl_crystal_size_mid 0.15
_exptl_crystal_size_min 0.10
_refine_diff_density_max 0.272
_refine_diff_density_min -0.384
_refine_diff_density_rms 0.047
_refine_ls_extinction_coef 0.0068(5)
_refine_ls_extinction_expression Fc^*^=kFc[1+0.001xFc^2^\l^3^/sin(2\q)]^-1/4^
_refine_ls_extinction_method SHELXL
_refine_ls_goodness_of_fit_ref 1.028
_refine_ls_hydrogen_treatment mixed
_refine_ls_matrix_type full
_refine_ls_number_parameters 281
_refine_ls_number_reflns 4844
_refine_ls_number_restraints 0
_refine_ls_restrained_S_all 1.028
_refine_ls_R_factor_all 0.0348
_refine_ls_R_factor_gt 0.0294
_refine_ls_shift/su_max 0.002
_refine_ls_shift/su_mean 0.000
_refine_ls_structure_factor_coef Fsqd
_refine_ls_weighting_details 'calc w=1/[\s^2^(Fo^2^)+(0.0383P)^2^+0.8465P] where P=(Fo^2^+2Fc^2^)/3'
_refine_ls_weighting_scheme calc
_refine_ls_wR_factor_gt 0.0764
_refine_ls_wR_factor_ref 0.0807
_reflns_number_gt 4223
_reflns_number_total 4844
_reflns_threshold_expression >2sigma(I)
_cod_data_source_file suppl_ncrs-2015-0223_suppl.cif
_cod_data_source_block 1
_cod_depositor_comments
;
The following automatic conversions were performed:

data item '_exptl_absorpt_correction_type' value 'Multi-SCAN' was
changed to 'multi-scan' in accordance with the built-in table derived
from the CIF Core dictionary named 'cif_core.dic' version 2.4.5 last
updated on 2014-11-21.

data item '_symmetry_cell_setting' value 'Monoclinic' was changed to
'monoclinic' in accordance with the built-in table derived from the
CIF Core dictionary named 'cif_core.dic' version 2.4.5 last updated
on 2014-11-21.

Automatic conversion script
Id: cif_fix_values 8738 2021-04-28 16:35:53Z antanas 
;
_cod_original_sg_symbol_H-M P2(1)/n
_cod_database_code 8106963

loop_
_symmetry_equiv_pos_as_xyz
'x, y, z'
'-x+1/2, y+1/2, -z+1/2'
'-x, -y, -z'
'x-1/2, -y-1/2, z-1/2'

loop_
_atom_site_label
_atom_site_type_symbol
_atom_site_fract_x
_atom_site_fract_y
_atom_site_fract_z
_atom_site_U_iso_or_equiv
_atom_site_adp_type
_atom_site_occupancy
_atom_site_symmetry_multiplicity
_atom_site_calc_flag
_atom_site_refinement_flags
_atom_site_disorder_assembly
_atom_site_disorder_group
Fe1 Fe 0.521839(17) 0.70195(2) 0.121979(14) 0.03321(8) Uani 1 1 d . . .
S1 S 0.76180(3) 0.78695(4) 0.10082(2) 0.03156(10) Uani 1 1 d . . .
N1 N 0.78360(12) 1.11062(15) 0.11894(10) 0.0464(4) Uani 1 1 d . . .
N2 N 0.81629(10) 0.90367(12) 0.03665(8) 0.0312(3) Uani 1 1 d . . .
N3 N 0.82637(12) 1.00442(15) -0.09075(9) 0.0421(3) Uani 1 1 d . . .
O1 O 0.79534(10) 0.82155(14) 0.18387(7) 0.0456(3) Uani 1 1 d . . .
O2 O 0.78513(10) 0.65571(12) 0.06683(8) 0.0441(3) Uani 1 1 d . . .
O3 O 0.89953(10) 0.39764(13) -0.22688(8) 0.0495(3) Uani 1 1 d . . .
C1 C 0.58253(15) 0.54350(19) 0.19303(12) 0.0490(4) Uani 1 1 d . . .
H1A H 0.6543 0.5328 0.2112 0.059 Uiso 1 1 calc R . .
C2 C 0.53596(14) 0.49189(18) 0.11773(11) 0.0440(4) Uani 1 1 d . . .
H2A H 0.5697 0.4389 0.0746 0.053 Uiso 1 1 calc R . .
C3 C 0.43195(14) 0.53022(18) 0.11593(11) 0.0436(4) Uani 1 1 d . . .
H3A H 0.3807 0.5082 0.0715 0.052 Uiso 1 1 calc R . .
C4 C 0.41493(15) 0.6052(2) 0.19029(12) 0.0496(4) Uani 1 1 d . . .
H4A H 0.3498 0.6447 0.2061 0.059 Uiso 1 1 calc R . .
C5 C 0.50695(17) 0.6126(2) 0.23736(12) 0.0537(5) Uani 1 1 d . . .
H5A H 0.5175 0.6590 0.2916 0.064 Uiso 1 1 calc R . .
C6 C 0.63421(12) 0.82399(16) 0.08555(10) 0.0333(3) Uani 1 1 d . . .
C7 C 0.57271(13) 0.78325(17) 0.01363(10) 0.0380(3) Uani 1 1 d . . .
H7A H 0.5952 0.7318 -0.0351 0.046 Uiso 1 1 calc R . .
C8 C 0.47320(14) 0.8325(2) 0.02643(13) 0.0469(4) Uani 1 1 d . . .
H8A H 0.4135 0.8175 -0.0115 0.056 Uiso 1 1 calc R . .
C9 C 0.47287(14) 0.90240(19) 0.10399(13) 0.0493(4) Uani 1 1 d . . .
H9A H 0.4131 0.9440 0.1286 0.059 Uiso 1 1 calc R . .
C10 C 0.57232(14) 0.89864(17) 0.14156(11) 0.0413(4) Uani 1 1 d . . .
H10A H 0.5946 0.9397 0.1954 0.050 Uiso 1 1 calc R . .
C11 C 0.80208(11) 1.04692(15) 0.04789(10) 0.0326(3) Uani 1 1 d . . .
C12 C 0.77569(15) 1.2485(2) 0.11002(14) 0.0517(5) Uani 1 1 d . . .
H12A H 0.7635 1.3003 0.1576 0.062 Uiso 1 1 calc R . .
C13 C 0.78441(14) 1.31819(18) 0.03553(15) 0.0508(5) Uani 1 1 d . . .
H13A H 0.7790 1.4139 0.0345 0.061 Uiso 1 1 calc R . .
C14 C 0.80105(14) 1.24763(19) -0.03757(14) 0.0477(4) Uani 1 1 d . . .
H14A H 0.8061 1.2929 -0.0886 0.057 Uiso 1 1 calc R . .
C15 C 0.80992(12) 1.10527(16) -0.03077(11) 0.0371(3) Uani 1 1 d . . .
C16 C 0.82899(11) 0.88757(16) -0.05051(9) 0.0318(3) Uani 1 1 d . . .
C17 C 0.84783(11) 0.75447(16) -0.09188(9) 0.0315(3) Uani 1 1 d . . .
C18 C 0.93213(12) 0.67405(17) -0.07019(10) 0.0369(3) Uani 1 1 d . . .
H18A H 0.9754 0.7009 -0.0255 0.044 Uiso 1 1 calc R . .
C19 C 0.95336(12) 0.55459(18) -0.11370(10) 0.0379(3) Uani 1 1 d . . .
H19A H 1.0105 0.5020 -0.0986 0.045 Uiso 1 1 calc R . .
C20 C 0.88828(12) 0.51429(16) -0.18016(10) 0.0345(3) Uani 1 1 d . . .
C21 C 0.80347(12) 0.59443(17) -0.20271(10) 0.0359(3) Uani 1 1 d . . .
H21A H 0.7599 0.5674 -0.2472 0.043 Uiso 1 1 calc R . .
C22 C 0.78407(11) 0.71354(16) -0.15924(10) 0.0336(3) Uani 1 1 d . . .
H22A H 0.7278 0.7673 -0.1750 0.040 Uiso 1 1 calc R . .
C23 C 0.98692(17) 0.3122(2) -0.20999(14) 0.0580(5) Uani 1 1 d . . .
H23A H 0.9845 0.2343 -0.2472 0.087 Uiso 1 1 calc R . .
H23B H 0.9872 0.2804 -0.1530 0.087 Uiso 1 1 calc R . .
H23C H 1.0477 0.3645 -0.2184 0.087 Uiso 1 1 calc R . .

loop_
_atom_site_aniso_label
_atom_site_aniso_U_11
_atom_site_aniso_U_22
_atom_site_aniso_U_33
_atom_site_aniso_U_23
_atom_site_aniso_U_13
_atom_site_aniso_U_12
Fe1 0.03801(13) 0.02904(13) 0.03315(13) 0.00099(9) 0.00811(9) -0.00085(9)
S1 0.03976(19) 0.02465(18) 0.03061(19) 0.00219(14) 0.00534(14) 0.00164(14)
N1 0.0620(9) 0.0321(7) 0.0448(8) -0.0087(6) -0.0021(7) 0.0043(7)
N2 0.0390(6) 0.0225(6) 0.0325(6) -0.0004(5) 0.0040(5) -0.0014(5)
N3 0.0541(8) 0.0325(7) 0.0405(7) 0.0064(6) 0.0116(6) 0.0034(6)
O1 0.0544(7) 0.0491(7) 0.0331(6) 0.0034(5) -0.0022(5) 0.0008(6)
O2 0.0574(7) 0.0230(5) 0.0534(7) 0.0033(5) 0.0186(6) 0.0045(5)
O3 0.0583(7) 0.0371(7) 0.0524(7) -0.0134(6) -0.0045(6) 0.0094(6)
C1 0.0565(10) 0.0427(10) 0.0478(10) 0.0153(8) 0.0015(8) -0.0009(8)
C2 0.0575(10) 0.0306(8) 0.0449(9) 0.0024(7) 0.0151(8) 0.0014(7)
C3 0.0489(9) 0.0362(9) 0.0462(9) -0.0001(7) 0.0089(7) -0.0093(7)
C4 0.0544(10) 0.0438(10) 0.0524(10) -0.0010(8) 0.0251(8) -0.0088(8)
C5 0.0789(13) 0.0506(11) 0.0326(8) 0.0011(8) 0.0144(8) -0.0126(10)
C6 0.0389(7) 0.0265(7) 0.0350(8) 0.0001(6) 0.0065(6) -0.0016(6)
C7 0.0452(8) 0.0346(8) 0.0343(8) 0.0046(7) 0.0026(6) -0.0052(7)
C8 0.0436(9) 0.0429(10) 0.0538(11) 0.0148(8) -0.0012(8) -0.0020(8)
C9 0.0478(9) 0.0344(9) 0.0669(12) 0.0065(9) 0.0142(9) 0.0070(8)
C10 0.0505(9) 0.0283(8) 0.0459(9) -0.0045(7) 0.0126(7) 0.0010(7)
C11 0.0339(7) 0.0230(7) 0.0408(8) -0.0013(6) -0.0009(6) -0.0014(6)
C12 0.0571(11) 0.0345(9) 0.0629(12) -0.0157(9) -0.0071(9) 0.0045(8)
C13 0.0451(9) 0.0240(8) 0.0827(15) -0.0034(9) -0.0033(9) 0.0006(7)
C14 0.0471(9) 0.0298(8) 0.0666(12) 0.0110(8) 0.0074(8) -0.0002(7)
C15 0.0366(7) 0.0281(8) 0.0471(9) 0.0030(7) 0.0062(6) -0.0011(6)
C16 0.0324(7) 0.0305(7) 0.0328(7) 0.0017(6) 0.0058(6) 0.0004(6)
C17 0.0364(7) 0.0287(7) 0.0300(7) 0.0013(6) 0.0076(6) 0.0004(6)
C18 0.0377(8) 0.0386(8) 0.0342(8) -0.0028(7) -0.0025(6) 0.0030(7)
C19 0.0377(7) 0.0369(8) 0.0389(8) 0.0006(7) 0.0000(6) 0.0082(7)
C20 0.0405(8) 0.0289(7) 0.0344(8) -0.0004(6) 0.0061(6) -0.0005(6)
C21 0.0362(7) 0.0369(8) 0.0342(8) -0.0004(7) -0.0007(6) -0.0033(6)
C22 0.0327(7) 0.0336(8) 0.0346(8) 0.0045(6) 0.0029(6) 0.0024(6)
C23 0.0694(13) 0.0432(11) 0.0614(13) -0.0085(9) 0.0051(10) 0.0195(9)

loop_
_atom_type_symbol
_atom_type_description
_atom_type_scat_dispersion_real
_atom_type_scat_dispersion_imag
_atom_type_scat_source
C C 0.0033 0.0016 'International Tables Vol C Tables 4.2.6.8 and 6.1.1.4'
H H 0.0000 0.0000 'International Tables Vol C Tables 4.2.6.8 and 6.1.1.4'
N N 0.0061 0.0033 'International Tables Vol C Tables 4.2.6.8 and 6.1.1.4'
O O 0.0106 0.0060 'International Tables Vol C Tables 4.2.6.8 and 6.1.1.4'
S S 0.1246 0.1234 'International Tables Vol C Tables 4.2.6.8 and 6.1.1.4'
Fe Fe 0.3463 0.8444 'International Tables Vol C Tables 4.2.6.8 and 6.1.1.4'

loop_
_geom_angle_atom_site_label_1
_geom_angle_atom_site_label_2
_geom_angle_atom_site_label_3
_geom_angle
_geom_angle_site_symmetry_1
_geom_angle_site_symmetry_3
C6 Fe1 C10 41.53(6) . .
C6 Fe1 C3 154.48(7) . .
C10 Fe1 C3 162.54(7) . .
C6 Fe1 C7 41.49(6) . .
C10 Fe1 C7 69.67(7) . .
C3 Fe1 C7 119.01(7) . .
C6 Fe1 C4 163.92(7) . .
C10 Fe1 C4 125.01(7) . .
C3 Fe1 C4 40.65(7) . .
C7 Fe1 C4 152.65(8) . .
C6 Fe1 C2 120.67(7) . .
C10 Fe1 C2 155.03(8) . .
C3 Fe1 C2 40.54(7) . .
C7 Fe1 C2 108.81(7) . .
C4 Fe1 C2 68.09(7) . .
C6 Fe1 C1 109.26(7) . .
C10 Fe1 C1 119.95(8) . .
C3 Fe1 C1 68.03(8) . .
C7 Fe1 C1 128.67(7) . .
C4 Fe1 C1 67.72(8) . .
C2 Fe1 C1 40.48(7) . .
C6 Fe1 C5 127.69(8) . .
C10 Fe1 C5 107.43(8) . .
C3 Fe1 C5 67.74(8) . .
C7 Fe1 C5 166.33(8) . .
C4 Fe1 C5 39.89(8) . .
C2 Fe1 C5 67.84(8) . .
C1 Fe1 C5 40.30(8) . .
C6 Fe1 C9 68.41(7) . .
C10 Fe1 C9 40.36(8) . .
C3 Fe1 C9 125.80(8) . .
C7 Fe1 C9 68.28(7) . .
C4 Fe1 C9 106.78(8) . .
C2 Fe1 C9 163.92(8) . .
C1 Fe1 C9 153.38(8) . .
C5 Fe1 C9 118.73(8) . .
C6 Fe1 C8 68.32(7) . .
C10 Fe1 C8 68.18(8) . .
C3 Fe1 C8 107.76(8) . .
C7 Fe1 C8 40.35(7) . .
C4 Fe1 C8 118.58(8) . .
C2 Fe1 C8 127.69(8) . .
C1 Fe1 C8 165.84(8) . .
C5 Fe1 C8 152.16(9) . .
C9 Fe1 C8 40.05(8) . .
O1 S1 O2 120.33(8) . .
O1 S1 N2 106.48(7) . .
O2 S1 N2 105.10(7) . .
O1 S1 C6 110.11(8) . .
O2 S1 C6 110.94(8) . .
N2 S1 C6 102.03(7) . .
C11 N1 C12 112.82(16) . .
C11 N2 C16 104.75(12) . .
C11 N2 S1 120.93(11) . .
C16 N2 S1 126.01(10) . .
C16 N3 C15 105.80(13) . .
C20 O3 C23 118.73(14) . .
C5 C1 C2 107.80(17) . .
C5 C1 Fe1 69.97(11) . .
C2 C1 Fe1 69.58(10) . .
C5 C1 H1A 126.1 . .
C2 C1 H1A 126.1 . .
Fe1 C1 H1A 126.1 . .
C3 C2 C1 107.80(16) . .
C3 C2 Fe1 69.55(10) . .
C1 C2 Fe1 69.94(10) . .
C3 C2 H2A 126.1 . .
C1 C2 H2A 126.1 . .
Fe1 C2 H2A 126.1 . .
C2 C3 C4 107.74(16) . .
C2 C3 Fe1 69.91(10) . .
C4 C3 Fe1 69.80(10) . .
C2 C3 H3A 126.1 . .
C4 C3 H3A 126.1 . .
Fe1 C3 H3A 126.1 . .
C5 C4 C3 108.21(17) . .
C5 C4 Fe1 70.42(10) . .
C3 C4 Fe1 69.55(10) . .
C5 C4 H4A 125.9 . .
C3 C4 H4A 125.9 . .
Fe1 C4 H4A 125.9 . .
C4 C5 C1 108.44(17) . .
C4 C5 Fe1 69.69(11) . .
C1 C5 Fe1 69.73(10) . .
C4 C5 H5A 125.8 . .
C1 C5 H5A 125.8 . .
Fe1 C5 H5A 125.8 . .
C7 C6 C10 108.96(15) . .
C7 C6 S1 124.65(12) . .
C10 C6 S1 126.38(13) . .
C7 C6 Fe1 70.85(9) . .
C10 C6 Fe1 70.72(9) . .
S1 C6 Fe1 124.26(9) . .
C8 C7 C6 106.50(16) . .
C8 C7 Fe1 70.65(10) . .
C6 C7 Fe1 67.66(9) . .
C8 C7 H7A 126.7 . .
C6 C7 H7A 126.7 . .
Fe1 C7 H7A 126.7 . .
C9 C8 C7 109.06(16) . .
C9 C8 Fe1 69.97(11) . .
C7 C8 Fe1 69.00(10) . .
C9 C8 H8A 125.5 . .
C7 C8 H8A 125.5 . .
Fe1 C8 H8A 125.5 . .
C8 C9 C10 108.77(16) . .
C8 C9 Fe1 69.98(10) . .
C10 C9 Fe1 68.88(10) . .
C8 C9 H9A 125.6 . .
C10 C9 H9A 125.6 . .
Fe1 C9 H9A 125.6 . .
C9 C10 C6 106.70(16) . .
C9 C10 Fe1 70.75(10) . .
C6 C10 Fe1 67.75(9) . .
C9 C10 H10A 126.6 . .
C6 C10 H10A 126.6 . .
Fe1 C10 H10A 126.6 . .
N1 C11 C15 127.66(15) . .
N1 C11 N2 126.66(15) . .
C15 C11 N2 105.67(13) . .
N1 C12 C13 124.67(19) . .
N1 C12 H12A 117.7 . .
C13 C12 H12A 117.7 . .
C12 C13 C14 120.70(17) . .
C12 C13 H13A 119.6 . .
C14 C13 H13A 119.6 . .
C13 C14 C15 116.26(18) . .
C13 C14 H14A 121.9 . .
C15 C14 H14A 121.9 . .
C11 C15 C14 117.84(16) . .
C11 C15 N3 110.96(14) . .
C14 C15 N3 131.20(17) . .
N3 C16 N2 112.80(14) . .
N3 C16 C17 122.73(14) . .
N2 C16 C17 124.43(13) . .
C18 C17 C22 118.72(15) . .
C18 C17 C16 121.84(14) . .
C22 C17 C16 119.22(14) . .
C19 C18 C17 121.38(15) . .
C19 C18 H18A 119.3 . .
C17 C18 H18A 119.3 . .
C18 C19 C20 119.18(14) . .
C18 C19 H19A 120.4 . .
C20 C19 H19A 120.4 . .
O3 C20 C19 124.90(14) . .
O3 C20 C21 115.11(14) . .
C19 C20 C21 119.98(15) . .
C22 C21 C20 120.04(14) . .
C22 C21 H21A 120.0 . .
C20 C21 H21A 120.0 . .
C21 C22 C17 120.69(14) . .
C21 C22 H22A 119.7 . .
C17 C22 H22A 119.7 . .
O3 C23 H23A 109.5 . .
O3 C23 H23B 109.5 . .
H23A C23 H23B 109.5 . .
O3 C23 H23C 109.5 . .
H23A C23 H23C 109.5 . .
H23B C23 H23C 109.5 . .

loop_
_geom_bond_atom_site_label_1
_geom_bond_atom_site_label_2
_geom_bond_distance
_geom_bond_site_symmetry_2
Fe1 C6 1.9974(15) .
Fe1 C10 2.0370(17) .
Fe1 C3 2.0399(17) .
Fe1 C7 2.0401(16) .
Fe1 C4 2.0432(17) .
Fe1 C2 2.0446(18) .
Fe1 C1 2.0494(18) .
Fe1 C5 2.0526(18) .
Fe1 C9 2.0616(18) .
Fe1 C8 2.0617(18) .
S1 O1 1.4194(12) .
S1 O2 1.4209(12) .
S1 N2 1.7044(13) .
S1 C6 1.7211(16) .
N1 C11 1.323(2) .
N1 C12 1.346(2) .
N2 C11 1.4126(19) .
N2 C16 1.4177(19) .
N3 C16 1.301(2) .
N3 C15 1.392(2) .
O3 C20 1.3656(19) .
O3 C23 1.431(2) .
C1 C5 1.413(3) .
C1 C2 1.416(3) .
C1 H1A 0.9800 .
C2 C3 1.415(3) .
C2 H2A 0.9800 .
C3 C4 1.418(3) .
C3 H3A 0.9800 .
C4 C5 1.397(3) .
C4 H4A 0.9800 .
C5 H5A 0.9800 .
C6 C7 1.431(2) .
C6 C10 1.431(2) .
C7 C8 1.415(3) .
C7 H7A 0.9800 .
C8 C9 1.412(3) .
C8 H8A 0.9800 .
C9 C10 1.414(3) .
C9 H9A 0.9800 .
C10 H10A 0.9800 .
C11 C15 1.385(2) .
C12 C13 1.377(3) .
C12 H12A 0.9300 .
C13 C14 1.378(3) .
C13 H13A 0.9300 .
C14 C15 1.388(2) .
C14 H14A 0.9300 .
C16 C17 1.474(2) .
C17 C18 1.386(2) .
C17 C22 1.392(2) .
C18 C19 1.384(2) .
C18 H18A 0.9300 .
C19 C20 1.389(2) .
C19 H19A 0.9300 .
C20 C21 1.392(2) .
C21 C22 1.376(2) .
C21 H21A 0.9300 .
C22 H22A 0.9300 .
C23 H23A 0.9600 .
C23 H23B 0.9600 .
C23 H23C 0.9600 .

loop_
_geom_torsion_atom_site_label_1
_geom_torsion_atom_site_label_2
_geom_torsion_atom_site_label_3
_geom_torsion_atom_site_label_4
_geom_torsion
_geom_torsion_site_symmetry_1
_geom_torsion_site_symmetry_2
_geom_torsion_site_symmetry_3
_geom_torsion_site_symmetry_4
O1 S1 N2 C11 -56.07(13) . . . .
O2 S1 N2 C11 175.23(12) . . . .
C6 S1 N2 C11 59.39(13) . . . .
O1 S1 N2 C16 160.58(12) . . . .
O2 S1 N2 C16 31.88(14) . . . .
C6 S1 N2 C16 -83.97(13) . . . .
C6 Fe1 C1 C5 126.11(12) . . . .
C10 Fe1 C1 C5 81.66(13) . . . .
C3 Fe1 C1 C5 -81.03(13) . . . .
C7 Fe1 C1 C5 168.66(11) . . . .
C4 Fe1 C1 C5 -36.99(12) . . . .
C2 Fe1 C1 C5 -118.88(16) . . . .
C9 Fe1 C1 C5 46.0(2) . . . .
C8 Fe1 C1 C5 -156.3(3) . . . .
C6 Fe1 C1 C2 -115.01(11) . . . .
C10 Fe1 C1 C2 -159.46(10) . . . .
C3 Fe1 C1 C2 37.84(11) . . . .
C7 Fe1 C1 C2 -72.46(13) . . . .
C4 Fe1 C1 C2 81.89(12) . . . .
C5 Fe1 C1 C2 118.88(16) . . . .
C9 Fe1 C1 C2 164.93(15) . . . .
C8 Fe1 C1 C2 -37.4(3) . . . .
C5 C1 C2 C3 0.3(2) . . . .
Fe1 C1 C2 C3 -59.48(12) . . . .
C5 C1 C2 Fe1 59.77(13) . . . .
C6 Fe1 C2 C3 -157.06(10) . . . .
C10 Fe1 C2 C3 164.96(15) . . . .
C7 Fe1 C2 C3 -112.95(11) . . . .
C4 Fe1 C2 C3 38.02(11) . . . .
C1 Fe1 C2 C3 118.91(15) . . . .
C5 Fe1 C2 C3 81.20(12) . . . .
C9 Fe1 C2 C3 -36.2(3) . . . .
C8 Fe1 C2 C3 -71.91(13) . . . .
C6 Fe1 C2 C1 84.03(12) . . . .
C10 Fe1 C2 C1 46.1(2) . . . .
C3 Fe1 C2 C1 -118.91(15) . . . .
C7 Fe1 C2 C1 128.14(11) . . . .
C4 Fe1 C2 C1 -80.89(12) . . . .
C5 Fe1 C2 C1 -37.71(12) . . . .
C9 Fe1 C2 C1 -155.1(2) . . . .
C8 Fe1 C2 C1 169.18(11) . . . .
C1 C2 C3 C4 -0.1(2) . . . .
Fe1 C2 C3 C4 -59.80(12) . . . .
C1 C2 C3 Fe1 59.73(12) . . . .
C6 Fe1 C3 C2 51.1(2) . . . .
C10 Fe1 C3 C2 -158.6(2) . . . .
C7 Fe1 C3 C2 85.35(12) . . . .
C4 Fe1 C3 C2 -118.71(16) . . . .
C1 Fe1 C3 C2 -37.79(11) . . . .
C5 Fe1 C3 C2 -81.45(12) . . . .
C9 Fe1 C3 C2 168.36(11) . . . .
C8 Fe1 C3 C2 127.83(11) . . . .
C6 Fe1 C3 C4 169.80(15) . . . .
C10 Fe1 C3 C4 -39.9(3) . . . .
C7 Fe1 C3 C4 -155.95(12) . . . .
C2 Fe1 C3 C4 118.71(16) . . . .
C1 Fe1 C3 C4 80.91(13) . . . .
C5 Fe1 C3 C4 37.25(12) . . . .
C9 Fe1 C3 C4 -72.94(14) . . . .
C8 Fe1 C3 C4 -113.46(12) . . . .
C2 C3 C4 C5 -0.2(2) . . . .
Fe1 C3 C4 C5 -60.05(13) . . . .
C2 C3 C4 Fe1 59.87(12) . . . .
C6 Fe1 C4 C5 -44.9(3) . . . .
C10 Fe1 C4 C5 -74.46(14) . . . .
C3 Fe1 C4 C5 119.13(17) . . . .
C7 Fe1 C4 C5 170.00(15) . . . .
C2 Fe1 C4 C5 81.21(13) . . . .
C1 Fe1 C4 C5 37.36(12) . . . .
C9 Fe1 C4 C5 -114.96(13) . . . .
C8 Fe1 C4 C5 -156.69(12) . . . .
C6 Fe1 C4 C3 -164.0(2) . . . .
C10 Fe1 C4 C3 166.42(11) . . . .
C7 Fe1 C4 C3 50.9(2) . . . .
C2 Fe1 C4 C3 -37.91(11) . . . .
C1 Fe1 C4 C3 -81.76(12) . . . .
C5 Fe1 C4 C3 -119.13(17) . . . .
C9 Fe1 C4 C3 125.92(12) . . . .
C8 Fe1 C4 C3 84.18(13) . . . .
C3 C4 C5 C1 0.4(2) . . . .
Fe1 C4 C5 C1 -59.14(13) . . . .
C3 C4 C5 Fe1 59.51(13) . . . .
C2 C1 C5 C4 -0.4(2) . . . .
Fe1 C1 C5 C4 59.12(13) . . . .
C2 C1 C5 Fe1 -59.53(12) . . . .
C6 Fe1 C5 C4 165.70(11) . . . .
C10 Fe1 C5 C4 124.21(12) . . . .
C3 Fe1 C5 C4 -37.94(11) . . . .
C7 Fe1 C5 C4 -160.3(3) . . . .
C2 Fe1 C5 C4 -81.89(12) . . . .
C1 Fe1 C5 C4 -119.76(17) . . . .
C9 Fe1 C5 C4 81.82(13) . . . .
C8 Fe1 C5 C4 48.1(2) . . . .
C6 Fe1 C5 C1 -74.54(14) . . . .
C10 Fe1 C5 C1 -116.04(12) . . . .
C3 Fe1 C5 C1 81.82(12) . . . .
C7 Fe1 C5 C1 -40.5(4) . . . .
C4 Fe1 C5 C1 119.76(17) . . . .
C2 Fe1 C5 C1 37.87(11) . . . .
C9 Fe1 C5 C1 -158.42(11) . . . .
C8 Fe1 C5 C1 167.84(15) . . . .
O1 S1 C6 C7 -170.24(13) . . . .
O2 S1 C6 C7 -34.52(16) . . . .
N2 S1 C6 C7 76.99(14) . . . .
O1 S1 C6 C10 9.41(17) . . . .
O2 S1 C6 C10 145.13(14) . . . .
N2 S1 C6 C10 -103.36(15) . . . .
O1 S1 C6 Fe1 -80.91(11) . . . .
O2 S1 C6 Fe1 54.81(12) . . . .
N2 S1 C6 Fe1 166.32(9) . . . .
C10 Fe1 C6 C7 -119.07(14) . . . .
C3 Fe1 C6 C7 48.0(2) . . . .
C4 Fe1 C6 C7 -156.6(3) . . . .
C2 Fe1 C6 C7 84.00(11) . . . .
C1 Fe1 C6 C7 127.15(10) . . . .
C5 Fe1 C6 C7 168.48(11) . . . .
C9 Fe1 C6 C7 -81.18(11) . . . .
C8 Fe1 C6 C7 -37.95(10) . . . .
C3 Fe1 C6 C10 167.05(16) . . . .
C7 Fe1 C6 C10 119.07(14) . . . .
C4 Fe1 C6 C10 -37.6(3) . . . .
C2 Fe1 C6 C10 -156.93(11) . . . .
C1 Fe1 C6 C10 -113.78(11) . . . .
C5 Fe1 C6 C10 -72.45(13) . . . .
C9 Fe1 C6 C10 37.89(11) . . . .
C8 Fe1 C6 C10 81.12(11) . . . .
C10 Fe1 C6 S1 121.47(15) . . . .
C3 Fe1 C6 S1 -71.5(2) . . . .
C7 Fe1 C6 S1 -119.46(15) . . . .
C4 Fe1 C6 S1 83.9(3) . . . .
C2 Fe1 C6 S1 -35.46(13) . . . .
C1 Fe1 C6 S1 7.69(13) . . . .
C5 Fe1 C6 S1 49.02(14) . . . .
C9 Fe1 C6 S1 159.36(13) . . . .
C8 Fe1 C6 S1 -157.41(13) . . . .
C10 C6 C7 C8 -0.43(18) . . . .
S1 C6 C7 C8 179.27(12) . . . .
Fe1 C6 C7 C8 60.30(12) . . . .
C10 C6 C7 Fe1 -60.73(11) . . . .
S1 C6 C7 Fe1 118.97(13) . . . .
C6 Fe1 C7 C8 -118.02(15) . . . .
C10 Fe1 C7 C8 -79.86(12) . . . .
C3 Fe1 C7 C8 83.44(13) . . . .
C4 Fe1 C7 C8 48.1(2) . . . .
C2 Fe1 C7 C8 126.63(12) . . . .
C1 Fe1 C7 C8 167.47(12) . . . .
C5 Fe1 C7 C8 -160.0(3) . . . .
C9 Fe1 C7 C8 -36.50(11) . . . .
C10 Fe1 C7 C6 38.17(10) . . . .
C3 Fe1 C7 C6 -158.53(10) . . . .
C4 Fe1 C7 C6 166.17(15) . . . .
C2 Fe1 C7 C6 -115.35(10) . . . .
C1 Fe1 C7 C6 -74.51(12) . . . .
C5 Fe1 C7 C6 -42.0(4) . . . .
C9 Fe1 C7 C6 81.52(11) . . . .
C8 Fe1 C7 C6 118.02(15) . . . .
C6 C7 C8 C9 0.24(19) . . . .
Fe1 C7 C8 C9 58.62(13) . . . .
C6 C7 C8 Fe1 -58.38(11) . . . .
C6 Fe1 C8 C9 -81.81(11) . . . .
C10 Fe1 C8 C9 -36.94(11) . . . .
C3 Fe1 C8 C9 125.01(11) . . . .
C7 Fe1 C8 C9 -120.81(15) . . . .
C4 Fe1 C8 C9 82.12(12) . . . .
C2 Fe1 C8 C9 165.45(11) . . . .
C1 Fe1 C8 C9 -164.7(3) . . . .
C5 Fe1 C8 C9 49.2(2) . . . .
C6 Fe1 C8 C7 39.00(10) . . . .
C10 Fe1 C8 C7 83.88(11) . . . .
C3 Fe1 C8 C7 -114.18(11) . . . .
C4 Fe1 C8 C7 -157.06(10) . . . .
C2 Fe1 C8 C7 -73.74(13) . . . .
C1 Fe1 C8 C7 -43.8(3) . . . .
C5 Fe1 C8 C7 170.02(15) . . . .
C9 Fe1 C8 C7 120.81(15) . . . .
C7 C8 C9 C10 0.0(2) . . . .
Fe1 C8 C9 C10 58.07(12) . . . .
C7 C8 C9 Fe1 -58.03(12) . . . .
C6 Fe1 C9 C8 81.57(11) . . . .
C10 Fe1 C9 C8 120.52(16) . . . .
C3 Fe1 C9 C8 -74.11(13) . . . .
C7 Fe1 C9 C8 36.77(10) . . . .
C4 Fe1 C9 C8 -114.69(12) . . . .
C2 Fe1 C9 C8 -45.9(3) . . . .
C1 Fe1 C9 C8 171.70(15) . . . .
C5 Fe1 C9 C8 -156.23(11) . . . .
C6 Fe1 C9 C10 -38.95(10) . . . .
C3 Fe1 C9 C10 165.36(10) . . . .
C7 Fe1 C9 C10 -83.76(11) . . . .
C4 Fe1 C9 C10 124.79(11) . . . .
C2 Fe1 C9 C10 -166.4(2) . . . .
C1 Fe1 C9 C10 51.2(2) . . . .
C5 Fe1 C9 C10 83.25(13) . . . .
C8 Fe1 C9 C10 -120.52(16) . . . .
C8 C9 C10 C6 -0.3(2) . . . .
Fe1 C9 C10 C6 58.44(11) . . . .
C8 C9 C10 Fe1 -58.74(13) . . . .
C7 C6 C10 C9 0.45(18) . . . .
S1 C6 C10 C9 -179.24(12) . . . .
Fe1 C6 C10 C9 -60.36(12) . . . .
C7 C6 C10 Fe1 60.81(11) . . . .
S1 C6 C10 Fe1 -118.88(13) . . . .
C6 Fe1 C10 C9 118.14(15) . . . .
C3 Fe1 C10 C9 -43.1(3) . . . .
C7 Fe1 C10 C9 80.01(12) . . . .
C4 Fe1 C10 C9 -73.75(14) . . . .
C2 Fe1 C10 C9 171.11(16) . . . .
C1 Fe1 C10 C9 -156.24(12) . . . .
C5 Fe1 C10 C9 -114.11(12) . . . .
C8 Fe1 C10 C9 36.66(11) . . . .
C3 Fe1 C10 C6 -161.2(2) . . . .
C7 Fe1 C10 C6 -38.13(10) . . . .
C4 Fe1 C10 C6 168.11(11) . . . .
C2 Fe1 C10 C6 53.0(2) . . . .
C1 Fe1 C10 C6 85.61(12) . . . .
C5 Fe1 C10 C6 127.74(11) . . . .
C9 Fe1 C10 C6 -118.14(15) . . . .
C8 Fe1 C10 C6 -81.49(11) . . . .
C12 N1 C11 C15 -2.4(3) . . . .
C12 N1 C11 N2 178.74(16) . . . .
C16 N2 C11 N1 177.48(15) . . . .
S1 N2 C11 N1 27.4(2) . . . .
C16 N2 C11 C15 -1.59(16) . . . .
S1 N2 C11 C15 -151.64(11) . . . .
C11 N1 C12 C13 0.7(3) . . . .
N1 C12 C13 C14 1.0(3) . . . .
C12 C13 C14 C15 -1.0(3) . . . .
N1 C11 C15 C14 2.3(3) . . . .
N2 C11 C15 C14 -178.61(14) . . . .
N1 C11 C15 N3 -177.87(16) . . . .
N2 C11 C15 N3 1.18(18) . . . .
C13 C14 C15 C11 -0.4(2) . . . .
C13 C14 C15 N3 179.85(17) . . . .
C16 N3 C15 C11 -0.22(18) . . . .
C16 N3 C15 C14 179.54(18) . . . .
C15 N3 C16 N2 -0.87(18) . . . .
C15 N3 C16 C17 -178.33(14) . . . .
C11 N2 C16 N3 1.59(17) . . . .
S1 N2 C16 N3 149.62(12) . . . .
C11 N2 C16 C17 179.00(13) . . . .
S1 N2 C16 C17 -33.0(2) . . . .
N3 C16 C17 C18 117.58(18) . . . .
N2 C16 C17 C18 -59.6(2) . . . .
N3 C16 C17 C22 -57.0(2) . . . .
N2 C16 C17 C22 125.84(16) . . . .
C22 C17 C18 C19 -0.4(2) . . . .
C16 C17 C18 C19 -174.96(15) . . . .
C17 C18 C19 C20 -0.4(3) . . . .
C23 O3 C20 C19 -3.2(3) . . . .
C23 O3 C20 C21 177.58(16) . . . .
C18 C19 C20 O3 -178.62(16) . . . .
C18 C19 C20 C21 0.6(2) . . . .
O3 C20 C21 C22 179.29(14) . . . .
C19 C20 C21 C22 0.0(2) . . . .
C20 C21 C22 C17 -0.8(2) . . . .
C18 C17 C22 C21 1.0(2) . . . .
C16 C17 C22 C21 175.71(14) . . . .
